data_7048673
loop_
_publ_author_name
'Zhou, Wanli'
'Zheng, Yanping'
'Yuan, Gang'
'Peng, Jun'

_publ_section_title
;
 Three polyoxometalates-based organic-inorganic hybrids decorated with
 Cu-terpyridine complexes exhibiting dual functional electro-catalytic
 behaviors.
;
_journal_issue 8
_journal_name_full 'Dalton transactions (Cambridge, England : 2003)'
_journal_page_first 2598
_journal_page_last 2605
_journal_paper_doi 10.1039/c8dt04945a
_journal_volume 48
_journal_year 2019
_chemical_formula_moiety 'C75 H59 Cu5 N15 O82 P2 W24'
_chemical_formula_sum 'C75 H59 Cu5 N15 O82 P2 W24'
_chemical_formula_weight 7274.41
_space_group_crystal_system triclinic
_space_group_IT_number 2
_space_group_name_Hall '-P 1'
_space_group_name_H-M_alt 'P -1'
_symmetry_space_group_name_Hall '-P 1'
_symmetry_space_group_name_H-M 'P -1'
_atom_sites_solution_hydrogens geom
_atom_sites_solution_primary direct
_atom_sites_solution_secondary difmap
_audit_creation_method SHELXL-2014/7
_audit_update_record
;
2018-12-15 deposited with the CCDC.
2019-01-18 downloaded from the CCDC.
;
_cell_angle_alpha 110.131(5)
_cell_angle_beta 103.113(5)
_cell_angle_gamma 98.596(5)
_cell_formula_units_Z 2
_cell_length_a 13.479(5)
_cell_length_b 21.683(5)
_cell_length_c 24.772(5)
_cell_measurement_reflns_used 40633
_cell_measurement_temperature 293(2)
_cell_measurement_theta_max 25.000
_cell_measurement_theta_min 3.057
_cell_volume 6412(3)
_computing_cell_refinement CrysAlis
_computing_data_collection 'CrysAlis (Oxford Diffraction,2006)'
_computing_data_reduction CrysAlis
_computing_molecular_graphics 'Bruker SHELXTL'
_computing_publication_material 'Bruker SHELXTL'
_computing_structure_refinement 'SHELXL-2014/7 (Sheldrick, 2014)'
_computing_structure_solution 'SHELXS-97 (Sheldrick, 1990)'
_diffrn_ambient_temperature 293(2)
_diffrn_measured_fraction_theta_full 0.997
_diffrn_measured_fraction_theta_max 0.997
_diffrn_measurement_device_type 'Xcalibur, Ruby, Gemini ultra'
_diffrn_measurement_method '\w scan'
_diffrn_radiation_type MoK\a
_diffrn_radiation_wavelength 0.71069
_diffrn_reflns_av_R_equivalents 0.0668
_diffrn_reflns_av_unetI/netI 0.1110
_diffrn_reflns_Laue_measured_fraction_full 0.997
_diffrn_reflns_Laue_measured_fraction_max 0.997
_diffrn_reflns_limit_h_max 13
_diffrn_reflns_limit_h_min -16
_diffrn_reflns_limit_k_max 22
_diffrn_reflns_limit_k_min -25
_diffrn_reflns_limit_l_max 29
_diffrn_reflns_limit_l_min -29
_diffrn_reflns_number 40633
_diffrn_reflns_point_group_measured_fraction_full 0.997
_diffrn_reflns_point_group_measured_fraction_max 0.997
_diffrn_reflns_theta_full 25.000
_diffrn_reflns_theta_max 25.000
_diffrn_reflns_theta_min 3.057
_diffrn_source 'fine-focus sealed tube'
_exptl_absorpt_coefficient_mu 22.363
_exptl_absorpt_correction_T_max 0.261
_exptl_absorpt_correction_T_min 0.154
_exptl_absorpt_correction_type multi-scan
_exptl_absorpt_process_details 'SADABS, Sheldrick, 1996'
_exptl_crystal_colour blue
_exptl_crystal_density_diffrn 3.768
_exptl_crystal_density_method 'not measured'
_exptl_crystal_description block
_exptl_crystal_F_000 6442
_exptl_crystal_size_max 0.09
_exptl_crystal_size_mid 0.08
_exptl_crystal_size_min 0.06
_refine_diff_density_max 3.209
_refine_diff_density_min -2.998
_refine_diff_density_rms 0.364
_refine_ls_extinction_method none
_refine_ls_goodness_of_fit_ref 0.995
_refine_ls_hydrogen_treatment constr
_refine_ls_matrix_type full
_refine_ls_number_parameters 1828
_refine_ls_number_reflns 22513
_refine_ls_number_restraints 186
_refine_ls_restrained_S_all 0.994
_refine_ls_R_factor_all 0.0842
_refine_ls_R_factor_gt 0.0490
_refine_ls_shift/su_max 0.089
_refine_ls_shift/su_mean 0.002
_refine_ls_structure_factor_coef Fsqd
_refine_ls_weighting_details 'w=1/[\s^2^(Fo^2^)+(0.0058P)^2^] where P=(Fo^2^+2Fc^2^)/3'
_refine_ls_weighting_scheme calc
_refine_ls_wR_factor_gt 0.0781
_refine_ls_wR_factor_ref 0.0913
_reflns_Friedel_coverage 0.000
_reflns_number_gt 15693
_reflns_number_total 22513
_reflns_threshold_expression 'I > 2\s(I)'
_cod_data_source_file c8dt04945a2.cif
_cod_data_source_block 2
_cod_depositor_comments 'Adding full bibliography for 7048671--7048673.cif.'
_cod_database_code 7048673
_shelx_shelxl_version_number 2014/7
_shelx_space_group_comment
;
The symmetry employed for this shelxl refinement is uniquely defined
by the following loop, which should always be used as a source of
symmetry information in preference to the above space-group names.
They are only intended as comments.
;

loop_
_space_group_symop_operation_xyz
'x, y, z'
'-x, -y, -z'

loop_
_atom_site_label
_atom_site_type_symbol
_atom_site_fract_x
_atom_site_fract_y
_atom_site_fract_z
_atom_site_U_iso_or_equiv
_atom_site_adp_type
_atom_site_occupancy
_atom_site_site_symmetry_order
_atom_site_calc_flag
_atom_site_refinement_flags_posn
_atom_site_refinement_flags_adp
_atom_site_refinement_flags_occupancy
W1 W 1.06776(5) 0.68090(4) 0.39249(4) 0.02356(18) Uani 1 1 d . . .
W2 W 0.78827(5) 0.58844(4) 0.19786(4) 0.02145(17) Uani 1 1 d . . .
W3 W 0.95719(6) 0.62004(4) 0.12820(4) 0.02416(18) Uani 1 1 d . . .
W4 W 0.94555(5) 0.89306(4) 0.30419(4) 0.02460(18) Uani 1 1 d . . .
W5 W 1.25293(5) 0.71322(4) 0.31255(4) 0.02296(18) Uani 1 1 d . . .
W6 W 0.90340(6) 0.78861(4) 0.16255(4) 0.02353(18) Uani 1 1 d . . .
W7 W 1.01677(5) 0.83279(4) 0.42486(4) 0.02372(18) Uani 1 1 d . . .
W8 W 0.82236(5) 0.69345(4) 0.35462(4) 0.02306(18) Uani 1 1 d . . .
W9 W 1.20742(5) 0.86664(3) 0.34893(4) 0.02072(17) Uani 1 1 d . . .
W10 W 1.17148(5) 0.77291(4) 0.20753(4) 0.02216(18) Uani 1 1 d . . .
W11 W 1.02760(6) 0.56553(4) 0.23829(4) 0.02474(18) Uani 1 1 d . . .
W12 W 0.74236(5) 0.75787(4) 0.23791(4) 0.02313(18) Uani 1 1 d . . .
W13 W 0.28145(6) 0.28957(4) 0.19306(4) 0.02737(19) Uani 1 1 d . . .
W14 W 0.41068(6) 0.09990(4) 0.30940(4) 0.02413(18) Uani 1 1 d . . .
W15 W 0.46897(6) 0.04695(4) 0.16690(4) 0.02482(18) Uani 1 1 d . . .
W16 W 0.67681(6) 0.15155(4) 0.30539(4) 0.02620(19) Uani 1 1 d . . .
W17 W 0.22080(6) 0.16814(4) 0.25904(4) 0.02675(19) Uani 1 1 d . . .
W18 W 0.27962(6) 0.11336(4) 0.11678(4) 0.02726(19) Uani 1 1 d . . .
W19 W 0.41878(6) 0.26301(4) 0.38332(4) 0.02719(19) Uani 1 1 d . . .
W20 W 0.47414(6) 0.38650(4) 0.31913(4) 0.02623(19) Uani 1 1 d . . .
W21 W 0.51790(5) 0.15922(4) 0.10510(4) 0.02177(17) Uani 1 1 d . . .
W22 W 0.73121(5) 0.26159(4) 0.24190(4) 0.02371(18) Uani 1 1 d . . .
W23 W 0.67936(6) 0.31409(4) 0.37387(4) 0.02450(18) Uani 1 1 d . . .
W24 W 0.52634(5) 0.33536(4) 0.18781(3) 0.02045(17) Uani 1 1 d . . .
Cu1 Cu 0.90458(16) 0.41427(10) 0.50424(10) 0.0238(5) Uani 1 1 d . . .
Cu2 Cu 0.52328(16) 0.47698(11) 0.13268(11) 0.0279(5) Uani 1 1 d . . .
Cu3 Cu 1.35258(16) 0.77187(11) 0.12130(11) 0.0263(5) Uani 1 1 d . . .
Cu4 Cu 0.41510(19) 0.02057(12) 0.42639(12) 0.0422(7) Uani 1 1 d . . .
Cu5 Cu 0.06819(16) 0.07559(11) -0.01191(11) 0.0256(5) Uani 1 1 d . . .
O1W O 1.3985(9) 0.7021(7) 0.1660(7) 0.048(4) Uani 1 1 d . . .
O1 O 0.7723(8) 0.3703(5) 0.4413(5) 0.023(3) Uani 1 1 d . . .
O2 O 0.6676(9) 0.5287(5) 0.1663(6) 0.027(3) Uani 1 1 d . . .
O2W O 0.1509(11) 0.1848(7) 0.0109(7) 0.054(4) Uani 1 1 d . . .
O3 O 1.2442(9) 0.7855(6) 0.1601(6) 0.028(3) Uani 1 1 d . . .
O4 O 0.3997(10) 0.0372(7) 0.3371(7) 0.043(4) Uani 1 1 d . . .
O5 O 0.1649(8) 0.0707(6) 0.0550(5) 0.024(3) Uani 1 1 d . . .
O6 O 0.9441(10) 0.9752(6) 0.3314(6) 0.041(4) Uani 1 1 d . . .
O7 O 1.1443(8) 0.8561(5) 0.4052(5) 0.022(3) Uani 1 1 d . . .
O8 O 0.3284(8) 0.0364(6) 0.1166(6) 0.035(4) Uani 1 1 d . . .
O9 O 1.2968(8) 0.8101(5) 0.3602(5) 0.016(3) Uani 1 1 d . . .
O10 O 0.5978(9) 0.0871(6) 0.2261(6) 0.034(3) Uani 1 1 d . . .
O11 O 0.1720(9) 0.3094(7) 0.1607(7) 0.043(4) Uani 1 1 d . . .
O12 O 0.5028(8) 0.2497(5) 0.1270(5) 0.025(3) Uani 1 1 d . . .
O13 O 0.2700(9) 0.2279(6) 0.3410(6) 0.041(4) Uani 1 1 d . . .
O14 O 0.2278(10) 0.2416(6) 0.2356(6) 0.037(3) Uani 1 1 d . . .
O15 O 1.2397(8) 0.8552(5) 0.2738(5) 0.017(3) Uani 1 1 d . . .
O16 O 0.8772(9) 0.5314(5) 0.2112(5) 0.025(3) Uani 1 1 d . . .
O17 O 0.7605(8) 0.7398(6) 0.3066(6) 0.028(3) Uani 1 1 d . . .
O18 O 0.2674(8) 0.0986(6) 0.2817(6) 0.026(3) Uani 1 1 d . . .
O19 O 0.8789(10) 0.8062(6) 0.0995(6) 0.036(3) Uani 1 1 d . . .
O20 O 0.8195(8) 0.5736(6) 0.1240(5) 0.025(3) Uani 1 1 d . . .
O21 O 0.4441(8) 0.1590(6) 0.1842(6) 0.028(3) Uani 1 1 d . . .
O22 O 0.5227(9) 0.0735(6) 0.1102(6) 0.030(3) Uani 1 1 d . . .
O23 O 0.4157(9) 0.3337(6) 0.3564(6) 0.038(4) Uani 1 1 d . . .
O24 O 0.7956(8) 0.8522(5) 0.2815(6) 0.025(3) Uani 1 1 d . . .
O25 O 1.2702(8) 0.7319(5) 0.2465(5) 0.020(3) Uani 1 1 d . . .
O26 O 0.6552(8) 0.3240(6) 0.2244(6) 0.026(3) Uani 1 1 d . . .
O27 O 0.5681(8) 0.2844(6) 0.3993(6) 0.031(3) Uani 1 1 d . . .
O28 O 0.2693(9) 0.2031(6) 0.1331(6) 0.031(3) Uani 1 1 d . . .
O29 O 1.1595(9) 0.6284(5) 0.2625(6) 0.028(3) Uani 1 1 d . . .
O30 O 0.3715(8) 0.1263(6) 0.0693(6) 0.031(3) Uani 1 1 d . . .
O31 O 1.1852(8) 0.7090(6) 0.3712(6) 0.026(3) Uani 1 1 d . . .
O32 O 0.8857(8) 0.7808(6) 0.4183(6) 0.025(3) Uani 1 1 d . . .
O33 O 0.7424(8) 0.6656(5) 0.1965(5) 0.024(3) Uani 1 1 d . . .
O34 O 0.9302(8) 0.8780(5) 0.2220(6) 0.023(3) Uani 1 1 d . . .
O35 O 0.4226(9) 0.1760(6) 0.3813(5) 0.027(3) Uani 1 1 d . . .
O36 O 1.0627(9) 0.4923(6) 0.2322(6) 0.033(3) Uani 1 1 d . . .
O37 O 0.6517(8) 0.1970(5) 0.1672(5) 0.024(3) Uani 1 1 d . . .
O38 O 0.3787(9) 0.3291(6) 0.1615(5) 0.032(3) Uani 1 1 d . . .
O39 O 0.8454(8) 0.2885(6) 0.2294(6) 0.036(3) Uani 1 1 d . . .
O40 O 0.8987(8) 0.6959(5) 0.1276(5) 0.023(3) Uani 1 1 d . . .
O41 O 1.1207(9) 0.6478(7) 0.4432(6) 0.037(3) Uani 1 1 d . . .
O42 O 0.0913(10) 0.1446(7) 0.2495(7) 0.048(4) Uani 1 1 d . . .
O43 O 0.7662(8) 0.7707(5) 0.1678(5) 0.022(3) Uani 1 1 d . . .
O44 O 0.7252(8) 0.2342(5) 0.3751(6) 0.025(3) Uani 1 1 d . . .
O45 O 0.7578(10) 0.1069(6) 0.3296(6) 0.040(4) Uani 1 1 d . . .
O46 O 0.7936(8) 0.6205(5) 0.2801(5) 0.021(3) Uani 1 1 d . . .
O47 O 1.0798(8) 0.7687(5) 0.4482(5) 0.021(3) Uani 1 1 d . . .
O48 O 0.4888(10) 0.4672(6) 0.3673(6) 0.035(3) Uani 1 1 d . . .
O49 O 1.3680(8) 0.6944(6) 0.3369(7) 0.038(4) Uani 1 1 d . . .
O50 O 0.6103(8) 0.7524(6) 0.2192(6) 0.033(3) Uani 1 1 d . . .
O51 O 0.9505(9) 0.5836(6) 0.0533(5) 0.030(3) Uani 1 1 d . . .
O52 O 0.5570(9) 0.1481(6) 0.0430(6) 0.035(3) Uani 1 1 d . . .
O53 O 0.4706(9) -0.0354(5) 0.1389(6) 0.031(3) Uani 1 1 d . . .
O54 O 1.0438(9) 0.8956(6) 0.4928(6) 0.031(3) Uani 1 1 d . U .
O55 O 0.7189(9) 0.6679(6) 0.3784(6) 0.035(3) Uani 1 1 d . . .
O56 O 0.4110(10) 0.2996(6) 0.4553(6) 0.035(3) Uani 1 1 d . . .
O57 O 0.4082(9) 0.1959(6) 0.2826(6) 0.033(3) Uani 1 1 d . . .
O58 O 0.5633(8) 0.3872(5) 0.1518(5) 0.021(3) Uani 1 1 d . U .
O59 O 1.3025(8) 0.9421(5) 0.3936(5) 0.024(3) Uani 1 1 d . . .
O60 O 1.0919(8) 0.8989(5) 0.3191(5) 0.024(3) Uani 1 1 d . . .
O61 O 0.9228(9) 0.6588(6) 0.3927(6) 0.030(3) Uani 1 1 d . . .
O62 O 1.0905(8) 0.6832(5) 0.1604(5) 0.019(3) Uani 1 1 d . . .
O63 O 1.0557(8) 0.8033(5) 0.1841(5) 0.018(3) Uani 1 1 d . U .
O64 O 1.0277(8) 0.6015(6) 0.3189(6) 0.029(3) Uani 1 1 d . . .
O65 O 0.9552(8) 0.8723(5) 0.3749(5) 0.024(3) Uani 1 1 d . . .
O66 O 0.9800(8) 0.7326(5) 0.3353(5) 0.018(3) Uani 1 1 d . U .
O67 O 1.1066(8) 0.7612(5) 0.2815(5) 0.019(3) Uani 1 1 d . . .
O68 O 0.9230(8) 0.7741(5) 0.2538(5) 0.019(3) Uani 1 1 d . . .
O69 O 0.9528(8) 0.6572(5) 0.2289(5) 0.016(3) Uani 1 1 d . . .
O70 O 0.5324(9) 0.4062(5) 0.2610(6) 0.028(3) Uani 1 1 d . . .
O71 O 0.7668(10) 0.1942(6) 0.2694(6) 0.040(4) Uani 1 1 d . . .
O72 O 1.0158(9) 0.5593(6) 0.1573(6) 0.028(3) Uani 1 1 d . . .
O73 O 0.6073(9) 0.3720(6) 0.3534(6) 0.035(4) Uani 1 1 d . . .
O74 O 0.7685(9) 0.3228(6) 0.3260(6) 0.031(3) Uani 1 1 d . . .
O75 O 0.3380(9) 0.3689(6) 0.2652(6) 0.031(3) Uani 1 1 d . . .
O76 O 0.4511(9) 0.2796(6) 0.2390(6) 0.034(3) Uani 1 1 d . . .
O77 O 0.5899(9) 0.2309(6) 0.2787(7) 0.037(4) Uani 1 1 d . . .
O78 O 0.2242(9) 0.1170(5) 0.1795(6) 0.030(3) Uani 1 1 d . . .
O79 O 0.4095(10) 0.0505(6) 0.2293(6) 0.039(4) Uani 1 1 d . . .
O80 O 0.5567(9) 0.1245(6) 0.3277(6) 0.033(3) Uani 1 1 d . . .
C1 C 1.4894(14) 0.7262(9) -0.0165(9) 0.030(5) Uani 1 1 d . . .
H1 H 1.4703 0.6962 -0.0565 0.036 Uiso 1 1 calc R U .
C2 C 0.5938(18) 0.4521(11) 0.0209(12) 0.051(6) Uani 1 1 d . . .
H2 H 0.6588 0.4799 0.0470 0.061 Uiso 1 1 calc R U .
C3 C 0.5847(19) 0.4256(12) -0.0389(13) 0.053(7) Uani 1 1 d . . .
H3 H 0.6416 0.4313 -0.0535 0.063 Uiso 1 1 calc R U .
C4 C 0.484(2) 0.3894(10) -0.0763(11) 0.063(8) Uani 1 1 d . . .
H4 H 0.4716 0.3723 -0.1179 0.075 Uiso 1 1 calc R U .
C5 C 1.142(2) 0.2959(16) 0.4305(12) 0.082(10) Uani 1 1 d . . .
H5 H 1.1909 0.2725 0.4183 0.098 Uiso 1 1 calc R U .
C6 C 1.0486(18) 0.2737(12) 0.3960(11) 0.060(7) Uani 1 1 d . . .
H6 H 1.0300 0.2353 0.3604 0.072 Uiso 1 1 calc R U .
C7 C 0.974(2) 0.3084(11) 0.4126(11) 0.063(8) Uani 1 1 d . . .
H7 H 0.9051 0.2940 0.3873 0.076 Uiso 1 1 calc R U .
C8 C 0.4025(18) 0.3780(11) -0.0532(11) 0.053(6) Uani 1 1 d . U .
H8 H 0.3361 0.3523 -0.0788 0.063 Uiso 1 1 calc R U .
C9 C 1.1628(15) 0.6610(11) 0.0263(11) 0.054(7) Uani 1 1 d . . .
H9 H 1.1289 0.6691 0.0558 0.064 Uiso 1 1 calc R U .
C10 C 0.3839(16) 0.5475(10) 0.2973(10) 0.035(5) Uani 1 1 d . U .
H10 H 0.3554 0.5588 0.3292 0.042 Uiso 1 1 calc R U .
C11 C -0.1303(14) 0.0829(9) -0.0724(10) 0.034(5) Uani 1 1 d . U .
C12 C -0.1248(14) 0.1088(10) -0.0095(11) 0.040(6) Uani 1 1 d . . .
C13 C -0.2062(17) 0.1331(14) 0.0129(14) 0.074(9) Uani 1 1 d . . .
H13 H -0.2677 0.1341 -0.0126 0.088 Uiso 1 1 calc R U .
C14 C -0.0280(16) 0.1285(11) 0.0855(12) 0.052(7) Uani 1 1 d . . .
H14 H 0.0334 0.1264 0.1102 0.063 Uiso 1 1 calc R U .
C15 C 1.5887(17) 0.7684(11) 0.0121(11) 0.046(6) Uani 1 1 d . . .
H15 H 1.6376 0.7674 -0.0091 0.055 Uiso 1 1 calc R U .
C16 C -0.0300(15) 0.0388(10) -0.1360(9) 0.032(5) Uani 1 1 d . . .
C17 C 1.2164(16) 0.4703(12) 0.6058(13) 0.057(7) Uani 1 1 d . . .
H17 H 1.2773 0.4559 0.6029 0.068 Uiso 1 1 calc R U .
C18 C 0.0682(15) 0.0167(8) -0.1337(9) 0.029(5) Uani 1 1 d . . .
C19 C 1.2149(18) 0.5219(11) 0.6593(12) 0.051(6) Uani 1 1 d . U .
H19 H 1.2763 0.5433 0.6914 0.062 Uiso 1 1 calc R U .
C20 C 0.0996(19) -0.0127(11) -0.1835(13) 0.059(7) Uani 1 1 d . . .
H20 H 0.0587 -0.0206 -0.2220 0.071 Uiso 1 1 calc R U .
C21 C 1.1252(18) 0.5401(11) 0.6638(11) 0.055(7) Uani 1 1 d . . .
H21 H 1.1240 0.5709 0.7005 0.065 Uiso 1 1 calc R U .
C22 C 0.3426(15) 0.4001(10) 0.0374(12) 0.042(6) Uani 1 1 d . . .
C23 C 1.0357(15) 0.5149(9) 0.6162(9) 0.033(5) Uani 1 1 d . . .
C24 C 0.9128(19) 0.5828(11) 0.6546(12) 0.076(10) Uani 1 1 d . . .
H24 H 0.9662 0.6119 0.6893 0.091 Uiso 1 1 calc R U .
C25 C 1.1234(14) 0.4415(10) 0.5576(11) 0.038(6) Uani 1 1 d . . .
C26 C 0.812(2) 0.5924(13) 0.6461(13) 0.073(8) Uani 1 1 d . U .
H26 H 0.7965 0.6268 0.6752 0.087 Uiso 1 1 calc R U .
C27 C 1.1793(17) 0.3520(13) 0.4850(13) 0.062(7) Uani 1 1 d . . .
H27 H 1.2497 0.3671 0.5080 0.074 Uiso 1 1 calc R U .
C28 C 0.735(2) 0.5494(13) 0.5933(13) 0.073(8) Uani 1 1 d . U .
H28 H 0.6671 0.5550 0.5862 0.087 Uiso 1 1 calc R U .
C29 C 1.2567(16) 0.6451(10) -0.0612(11) 0.049(7) Uani 1 1 d . . .
H29 H 1.2887 0.6426 -0.0912 0.058 Uiso 1 1 calc R U .
C30 C 1.111(2) 0.6097(13) -0.0301(13) 0.087(11) Uani 1 1 d . . .
H30 H 1.0471 0.5804 -0.0371 0.104 Uiso 1 1 calc R U .
C31 C 1.3073(15) 0.6894(9) -0.0031(10) 0.032(5) Uani 1 1 d . . .
C32 C 1.1576(17) 0.6038(12) -0.0753(13) 0.071(8) Uani 1 1 d . . .
H32 H 1.1231 0.5727 -0.1145 0.085 Uiso 1 1 calc R U .
C33 C 1.4183(14) 0.7302(10) 0.0169(9) 0.029(5) Uani 1 1 d . . .
C34 C 0.1751(19) 0.3680(12) 0.0463(14) 0.066(8) Uani 1 1 d . . .
H34 H 0.1050 0.3438 0.0293 0.080 Uiso 1 1 calc R U .
C35 C 1.6170(14) 0.8122(9) 0.0721(10) 0.030(5) Uani 1 1 d . . .
H35 H 1.6846 0.8404 0.0909 0.036 Uiso 1 1 calc R U .
C36 C 0.2396(16) 0.3618(11) 0.0088(12) 0.057(7) Uani 1 1 d . . .
H36 H 0.2153 0.3343 -0.0321 0.068 Uiso 1 1 calc R U .
C37 C 1.5462(12) 0.8140(8) 0.1033(8) 0.017(4) Uani 1 1 d . U .
C38 C 0.2235(19) 0.0164(11) -0.0692(13) 0.065(8) Uani 1 1 d . . .
H38 H 0.2658 0.0261 -0.0305 0.078 Uiso 1 1 calc R U .
C39 C 1.5581(13) 0.8589(8) 0.1651(8) 0.019(4) Uani 1 1 d . . .
C40 C 0.257(2) -0.0151(12) -0.1184(14) 0.067(9) Uani 1 1 d . . .
H40 H 0.3218 -0.0258 -0.1133 0.080 Uiso 1 1 calc R U .
C41 C 1.6503(12) 0.9068(8) 0.2053(8) 0.017(4) Uani 1 1 d . U .
H41 H 1.7120 0.9086 0.1944 0.020 Uiso 1 1 calc R U .
C42 C 0.192(3) -0.0296(12) -0.1740(14) 0.070(9) Uani 1 1 d . . .
H42 H 0.2128 -0.0524 -0.2073 0.084 Uiso 1 1 calc R U .
C43 C 1.6509(13) 0.9497(9) 0.2588(10) 0.035(6) Uani 1 1 d . . .
H43 H 1.7120 0.9822 0.2849 0.042 Uiso 1 1 calc R U .
C44 C -0.1065(17) 0.0350(10) -0.1855(9) 0.046(6) Uani 1 1 d . . .
H44 H -0.0999 0.0170 -0.2240 0.055 Uiso 1 1 calc R U .
C45 C 1.5585(13) 0.9454(8) 0.2753(9) 0.029(5) Uani 1 1 d . . .
H45 H 1.5564 0.9751 0.3123 0.035 Uiso 1 1 calc R U .
C46 C -0.1954(17) 0.0595(13) -0.1758(13) 0.059(7) Uani 1 1 d . . .
H46 H -0.2469 0.0580 -0.2087 0.071 Uiso 1 1 calc R U .
C47 C 1.4705(13) 0.8958(9) 0.2351(8) 0.022(4) Uani 1 1 d . U .
H47 H 1.4087 0.8928 0.2458 0.026 Uiso 1 1 calc R U .
C48 C -0.2073(17) 0.0841(11) -0.1223(13) 0.058(7) Uani 1 1 d . . .
H48 H -0.2645 0.1019 -0.1166 0.070 Uiso 1 1 calc R U .
C49 C 0.624(2) -0.1143(15) 0.3899(13) 0.075(8) Uani 1 1 d . U .
H49 H 0.6218 -0.1604 0.3761 0.090 Uiso 1 1 calc R U .
C50 C 0.634(2) 0.0150(14) 0.4325(13) 0.072(8) Uani 1 1 d . . .
C51 C 0.508(2) 0.1504(16) 0.4871(14) 0.075(8) Uani 1 1 d . U .
C52 C 0.417(2) 0.1528(12) 0.4888(12) 0.060(7) Uani 1 1 d . U .
C53 C 0.261(2) 0.1931(14) 0.5012(14) 0.078(8) Uani 1 1 d . U .
H53 H 0.2427 0.2330 0.5204 0.094 Uiso 1 1 calc R U .
C54 C 0.5351(18) -0.0877(13) 0.3961(11) 0.057(6) Uani 1 1 d . U .
H54 H 0.4700 -0.1184 0.3826 0.069 Uiso 1 1 calc R U .
C55 C 0.234(2) 0.0756(13) 0.4448(12) 0.068(7) Uani 1 1 d . U .
H55 H 0.1943 0.0311 0.4227 0.082 Uiso 1 1 calc R U .
C56 C 0.9344(16) 0.5304(9) 0.6119(9) 0.032(5) Uani 1 1 d . . .
C57 C 0.362(3) 0.1917(18) 0.5061(16) 0.109(11) Uani 1 1 d . U .
H57 H 0.4053 0.2347 0.5308 0.131 Uiso 1 1 calc R U .
C58 C 0.7601(16) 0.4981(11) 0.5509(10) 0.046(6) Uani 1 1 d . . .
H58 H 0.7078 0.4689 0.5157 0.055 Uiso 1 1 calc R U .
C59 C 0.176(2) 0.1260(15) 0.4625(15) 0.097(9) Uani 1 1 d . U .
H59 H 0.1033 0.1197 0.4528 0.116 Uiso 1 1 calc R U .
C60 C 1.1031(14) 0.3834(10) 0.5023(10) 0.033(5) Uani 1 1 d . . .
C61 C 0.703(3) 0.1459(17) 0.4682(16) 0.099(10) Uani 1 1 d . U .
H61 H 0.7648 0.1475 0.4578 0.119 Uiso 1 1 calc R U .
C62 C 0.4203(16) 0.4051(10) 0.0080(10) 0.037(5) Uani 1 1 d . U .
C63 C 0.671(3) 0.2039(18) 0.4959(15) 0.117(12) Uani 1 1 d . . .
H63 H 0.7271 0.2420 0.5097 0.140 Uiso 1 1 calc R U .
C64 C 0.4842(15) 0.5721(10) 0.3065(11) 0.044(6) Uani 1 1 d . . .
H64 H 0.5269 0.6018 0.3447 0.053 Uiso 1 1 calc R U .
C65 C 0.586(3) 0.2225(19) 0.5090(17) 0.111(12) Uani 1 1 d . U .
H65 H 0.5755 0.2655 0.5261 0.134 Uiso 1 1 calc R U .
C66 C 0.5256(15) 0.5536(10) 0.2589(11) 0.040(6) Uani 1 1 d . . .
H66 H 0.5968 0.5715 0.2664 0.047 Uiso 1 1 calc R U .
C67 C 0.712(3) -0.0650(19) 0.4063(17) 0.114(12) Uani 1 1 d . U .
H67 H 0.7710 -0.0802 0.3991 0.137 Uiso 1 1 calc R U .
C68 C 0.3198(16) 0.5041(11) 0.2389(13) 0.054(7) Uani 1 1 d . . .
H68 H 0.2481 0.4871 0.2309 0.064 Uiso 1 1 calc R U .
C69 C 0.7260(18) -0.0062(14) 0.4282(12) 0.060(7) Uani 1 1 d . U .
H69 H 0.7919 0.0237 0.4415 0.072 Uiso 1 1 calc R U .
C70 C 0.3677(15) 0.4877(9) 0.1942(10) 0.032(5) Uani 1 1 d . U .
C71 C -0.189(2) 0.1549(15) 0.0738(16) 0.080(8) Uani 1 1 d . U .
H71 H -0.2415 0.1699 0.0893 0.096 Uiso 1 1 calc R U .
C72 C 0.2098(17) 0.4080(11) 0.1072(14) 0.060(8) Uani 1 1 d . . .
H72 H 0.1645 0.4114 0.1308 0.072 Uiso 1 1 calc R U .
C73 C -0.100(2) 0.1558(13) 0.1131(13) 0.088(10) Uani 1 1 d . . .
H73 H -0.0874 0.1732 0.1546 0.105 Uiso 1 1 calc R U .
C74 C 0.3139(15) 0.4427(9) 0.1316(10) 0.032(5) Uani 1 1 d . U .
C75 C 0.628(2) 0.0797(17) 0.4563(14) 0.078(8) Uani 1 1 d . U .
N1 N -0.0415(11) 0.0640(8) -0.0812(8) 0.034(4) Uani 1 1 d . . .
N2 N -0.0403(13) 0.1060(8) 0.0285(9) 0.042(5) Uani 1 1 d . . .
N3 N 0.1321(11) 0.0327(7) -0.0767(8) 0.032(4) Uani 1 1 d . . .
N4 N 0.4710(11) 0.5124(8) 0.2039(8) 0.030(4) Uani 1 1 d . . .
N5 N 1.0360(12) 0.4662(7) 0.5641(7) 0.031(4) Uani 1 1 d . . .
N6 N 0.3749(12) 0.4358(8) 0.0957(9) 0.040(5) Uani 1 1 d . . .
N7 N 0.5196(13) 0.4421(7) 0.0451(8) 0.033(4) Uani 1 1 d . . .
N8 N 1.2613(12) 0.6999(8) 0.0400(8) 0.039(4) Uani 1 1 d . . .
N9 N 1.4499(10) 0.7735(7) 0.0756(7) 0.022(3) Uani 1 1 d . . .
N10 N 1.4693(10) 0.8523(7) 0.1823(6) 0.019(3) Uani 1 1 d . . .
N11 N 0.5381(12) -0.0237(10) 0.4192(8) 0.048(5) Uani 1 1 d . U .
N12 N 0.3369(18) 0.0862(10) 0.4567(9) 0.070(6) Uani 1 1 d . . .
N13 N 1.0012(11) 0.3625(8) 0.4652(8) 0.032(4) Uani 1 1 d . . .
N14 N 0.5393(18) 0.0987(10) 0.4683(10) 0.070(6) Uani 1 1 d . . .
N15 N 0.8570(13) 0.4899(8) 0.5596(7) 0.033(4) Uani 1 1 d . . .
P1 P 0.4741(10) 0.2163(7) 0.2478(7) 0.058(4) Uani 0.5 1 d . . P
P2 P 0.9890(13) 0.7327(7) 0.2762(8) 0.081(5) Uani 0.5 1 d . . P

loop_
_atom_site_aniso_label
_atom_site_aniso_U_11
_atom_site_aniso_U_22
_atom_site_aniso_U_33
_atom_site_aniso_U_23
_atom_site_aniso_U_13
_atom_site_aniso_U_12
W1 0.0230(4) 0.0272(4) 0.0215(5) 0.0154(4) 0.0022(4) 0.0018(3)
W2 0.0197(4) 0.0186(4) 0.0226(5) 0.0080(3) 0.0029(3) 0.0000(3)
W3 0.0275(4) 0.0233(4) 0.0203(5) 0.0075(4) 0.0078(4) 0.0041(3)
W4 0.0233(4) 0.0190(4) 0.0314(5) 0.0102(4) 0.0062(4) 0.0074(3)
W5 0.0186(4) 0.0234(4) 0.0305(5) 0.0150(4) 0.0064(4) 0.0066(3)
W6 0.0267(4) 0.0262(4) 0.0229(5) 0.0164(4) 0.0055(4) 0.0080(3)
W7 0.0218(4) 0.0257(4) 0.0199(5) 0.0062(4) 0.0062(4) 0.0017(3)
W8 0.0190(4) 0.0270(4) 0.0210(5) 0.0103(4) 0.0051(3) -0.0010(3)
W9 0.0171(4) 0.0189(4) 0.0241(5) 0.0077(3) 0.0056(3) 0.0007(3)
W10 0.0230(4) 0.0238(4) 0.0253(5) 0.0130(4) 0.0123(4) 0.0058(3)
W11 0.0273(4) 0.0176(4) 0.0282(5) 0.0097(4) 0.0044(4) 0.0065(3)
W12 0.0168(4) 0.0255(4) 0.0272(5) 0.0124(4) 0.0031(4) 0.0059(3)
W13 0.0273(4) 0.0245(4) 0.0313(5) 0.0119(4) 0.0046(4) 0.0135(4)
W14 0.0327(4) 0.0231(4) 0.0212(5) 0.0129(4) 0.0103(4) 0.0065(3)
W15 0.0269(4) 0.0178(4) 0.0291(5) 0.0086(4) 0.0057(4) 0.0092(3)
W16 0.0296(4) 0.0234(4) 0.0255(5) 0.0112(4) 0.0018(4) 0.0122(4)
W17 0.0239(4) 0.0304(4) 0.0277(5) 0.0125(4) 0.0110(4) 0.0041(3)
W18 0.0260(4) 0.0259(4) 0.0256(5) 0.0132(4) -0.0026(4) 0.0026(3)
W19 0.0326(4) 0.0336(5) 0.0232(5) 0.0145(4) 0.0156(4) 0.0116(4)
W20 0.0331(4) 0.0190(4) 0.0308(5) 0.0091(4) 0.0142(4) 0.0131(4)
W21 0.0272(4) 0.0235(4) 0.0204(5) 0.0126(4) 0.0097(4) 0.0093(3)
W22 0.0228(4) 0.0266(4) 0.0239(5) 0.0103(4) 0.0098(4) 0.0071(3)
W23 0.0260(4) 0.0233(4) 0.0208(5) 0.0096(4) 0.0006(4) 0.0041(3)
W24 0.0278(4) 0.0196(4) 0.0189(5) 0.0115(3) 0.0085(4) 0.0079(3)
Cu1 0.0249(11) 0.0221(12) 0.0218(14) 0.0077(10) 0.0053(11) 0.0030(10)
Cu2 0.0231(11) 0.0225(12) 0.0295(16) 0.0093(11) -0.0033(11) 0.0004(10)
Cu3 0.0228(11) 0.0318(13) 0.0254(15) 0.0113(11) 0.0108(11) 0.0044(10)
Cu4 0.0479(15) 0.0346(15) 0.0263(17) 0.0095(13) 0.0013(13) -0.0196(12)
Cu5 0.0214(11) 0.0353(14) 0.0215(14) 0.0120(11) 0.0059(11) 0.0106(10)
O1W 0.028(7) 0.047(9) 0.076(13) 0.038(9) 0.009(8) 0.013(7)
O1 0.031(7) 0.014(6) 0.020(8) 0.005(6) 0.000(6) 0.005(5)
O2 0.031(7) 0.011(6) 0.037(9) 0.007(6) 0.011(7) 0.002(5)
O2W 0.074(10) 0.032(8) 0.049(12) 0.022(8) 0.011(9) -0.011(8)
O3 0.035(7) 0.040(8) 0.026(8) 0.023(7) 0.024(7) 0.014(6)
O4 0.042(8) 0.046(9) 0.050(11) 0.036(8) 0.014(8) -0.003(7)
O5 0.022(6) 0.029(7) 0.018(8) 0.013(6) -0.003(6) 0.007(6)
O6 0.061(9) 0.021(7) 0.045(11) 0.012(7) 0.016(8) 0.022(7)
O7 0.030(6) 0.017(6) 0.027(8) 0.016(6) 0.013(6) 0.003(5)
O8 0.005(5) 0.035(8) 0.066(11) 0.033(8) -0.002(7) -0.003(6)
O9 0.021(6) 0.019(6) 0.013(7) 0.010(5) 0.004(5) 0.010(5)
O10 0.023(7) 0.038(8) 0.019(8) -0.007(6) -0.003(6) 0.001(6)
O11 0.020(7) 0.059(10) 0.058(11) 0.036(9) 0.002(7) 0.020(7)
O12 0.028(7) 0.023(7) 0.012(7) 0.003(6) -0.006(6) 0.006(6)
O13 0.037(8) 0.048(9) 0.040(10) 0.009(8) 0.020(8) 0.019(7)
O14 0.074(10) 0.023(7) 0.016(8) 0.010(6) 0.015(8) 0.012(7)
O15 0.015(6) 0.018(6) 0.023(8) 0.013(6) 0.007(6) 0.002(5)
O16 0.038(7) 0.016(6) 0.019(8) 0.012(6) -0.002(6) 0.004(6)
O17 0.022(6) 0.031(7) 0.027(9) 0.010(6) 0.001(6) 0.005(6)
O18 0.017(6) 0.038(8) 0.025(8) 0.011(6) 0.007(6) 0.012(6)
O19 0.058(9) 0.038(8) 0.026(9) 0.028(7) 0.012(7) 0.021(7)
O20 0.027(6) 0.030(7) 0.016(8) 0.008(6) 0.005(6) 0.010(6)
O21 0.024(7) 0.033(7) 0.026(9) 0.006(6) 0.013(6) 0.011(6)
O22 0.043(8) 0.021(7) 0.035(9) 0.018(7) 0.014(7) 0.015(6)
O23 0.045(8) 0.041(8) 0.047(10) 0.033(8) 0.015(8) 0.023(7)
O24 0.029(7) 0.020(7) 0.026(8) 0.002(6) 0.017(6) 0.004(6)
O25 0.018(6) 0.030(7) 0.012(7) 0.005(6) 0.004(6) 0.009(5)
O26 0.022(6) 0.025(7) 0.036(9) 0.015(6) 0.010(6) 0.010(6)
O27 0.019(6) 0.039(8) 0.030(9) 0.024(7) -0.012(6) -0.002(6)
O28 0.047(8) 0.021(7) 0.012(8) -0.002(6) 0.007(7) -0.002(6)
O29 0.032(7) 0.019(7) 0.028(9) 0.006(6) 0.005(6) 0.002(6)
O30 0.017(6) 0.039(8) 0.037(9) 0.027(7) -0.003(6) -0.002(6)
O31 0.029(7) 0.028(7) 0.023(8) 0.015(6) 0.006(6) 0.006(6)
O32 0.023(6) 0.033(7) 0.028(8) 0.016(6) 0.018(6) 0.005(6)
O33 0.021(6) 0.025(7) 0.017(8) 0.003(6) 0.003(6) -0.003(5)
O34 0.025(6) 0.012(6) 0.034(9) 0.011(6) 0.008(6) 0.005(5)
O35 0.037(7) 0.023(7) 0.019(8) 0.005(6) 0.008(6) 0.015(6)
O36 0.033(7) 0.016(7) 0.061(11) 0.023(7) 0.019(7) 0.008(6)
O37 0.022(6) 0.024(7) 0.020(8) 0.008(6) -0.001(6) 0.006(5)
O38 0.036(7) 0.034(8) 0.009(8) -0.005(6) -0.002(6) 0.004(6)
O39 0.019(6) 0.040(8) 0.047(10) 0.015(7) 0.009(7) 0.003(6)
O40 0.032(7) 0.019(7) 0.022(8) 0.012(6) 0.007(6) 0.014(6)
O41 0.044(8) 0.053(9) 0.035(10) 0.038(8) 0.014(7) 0.020(7)
O42 0.040(8) 0.044(9) 0.061(12) 0.021(8) 0.017(8) 0.008(7)
O43 0.013(6) 0.023(7) 0.026(8) 0.011(6) 0.000(6) 0.002(5)
O44 0.030(7) 0.018(7) 0.026(8) 0.009(6) 0.005(6) 0.004(6)
O45 0.044(8) 0.039(8) 0.031(9) 0.008(7) 0.003(7) 0.024(7)
O46 0.024(6) 0.013(6) 0.014(7) -0.001(5) -0.003(6) -0.001(5)
O47 0.015(6) 0.026(7) 0.024(8) 0.014(6) 0.006(6) 0.000(5)
O48 0.049(8) 0.027(7) 0.030(9) 0.007(7) 0.017(7) 0.014(7)
O49 0.019(6) 0.041(8) 0.065(11) 0.034(8) 0.008(7) 0.012(6)
O50 0.019(6) 0.025(7) 0.052(10) 0.018(7) 0.003(7) 0.003(6)
O51 0.035(7) 0.043(8) 0.007(7) 0.008(6) 0.003(6) 0.006(6)
O52 0.042(8) 0.058(9) 0.013(8) 0.016(7) 0.016(7) 0.021(7)
O53 0.042(8) 0.010(6) 0.044(10) 0.013(6) 0.013(7) 0.011(6)
O54 0.031(3) 0.030(3) 0.030(4) 0.009(2) 0.009(2) 0.008(2)
O55 0.025(7) 0.051(9) 0.018(8) 0.008(7) 0.002(6) 0.001(6)
O56 0.050(8) 0.033(8) 0.029(9) 0.013(7) 0.019(7) 0.015(7)
O57 0.043(8) 0.032(8) 0.033(9) 0.013(7) 0.023(7) 0.013(7)
O58 0.027(5) 0.026(6) 0.008(6) 0.008(5) 0.002(5) 0.005(5)
O59 0.026(6) 0.020(7) 0.023(8) 0.009(6) 0.005(6) -0.001(5)
O60 0.015(6) 0.028(7) 0.021(8) 0.004(6) 0.004(6) 0.000(5)
O61 0.038(7) 0.030(7) 0.014(8) 0.009(6) 0.003(6) -0.010(6)
O62 0.023(6) 0.011(6) 0.016(7) -0.002(5) 0.004(6) 0.003(5)
O63 0.020(5) 0.019(5) 0.014(6) 0.010(5) -0.005(5) 0.007(4)
O64 0.025(7) 0.030(7) 0.029(9) 0.016(7) 0.002(6) 0.001(6)
O65 0.023(6) 0.027(7) 0.025(8) 0.008(6) 0.009(6) 0.015(6)
O66 0.022(5) 0.022(6) 0.016(6) 0.017(5) 0.007(5) 0.002(4)
O67 0.012(6) 0.033(7) 0.023(8) 0.014(6) 0.014(6) 0.015(5)
O68 0.026(6) 0.016(6) 0.015(7) 0.008(6) 0.005(6) 0.003(5)
O69 0.015(6) 0.010(6) 0.020(7) 0.001(5) 0.011(5) -0.001(5)
O70 0.038(7) 0.014(7) 0.022(8) 0.000(6) 0.005(6) 0.000(6)
O71 0.049(8) 0.036(8) 0.040(10) 0.014(7) 0.023(8) 0.016(7)
O72 0.032(7) 0.037(8) 0.024(8) 0.014(6) 0.015(6) 0.015(6)
O73 0.025(7) 0.034(8) 0.060(11) 0.032(8) 0.017(7) 0.010(6)
O74 0.036(7) 0.029(7) 0.020(8) 0.003(6) 0.005(6) 0.008(6)
O75 0.030(7) 0.025(7) 0.031(9) 0.007(6) 0.001(6) 0.007(6)
O76 0.038(7) 0.028(8) 0.043(10) 0.019(7) 0.016(7) 0.017(6)
O77 0.021(7) 0.036(8) 0.057(11) 0.025(8) 0.007(7) 0.009(6)
O78 0.048(8) 0.015(7) 0.018(8) 0.004(6) -0.004(6) 0.009(6)
O79 0.046(8) 0.027(8) 0.041(10) 0.002(7) 0.022(8) 0.012(7)
O80 0.026(7) 0.039(8) 0.022(8) 0.005(7) 0.008(6) -0.006(6)
C1 0.043(12) 0.022(11) 0.026(13) 0.018(9) 0.009(10) -0.005(9)
C2 0.063(16) 0.041(14) 0.056(19) 0.039(14) 0.001(14) 0.014(12)
C3 0.065(16) 0.057(16) 0.06(2) 0.033(15) 0.028(16) 0.043(14)
C4 0.12(2) 0.013(12) 0.034(16) 0.002(11) -0.019(16) 0.027(14)
C5 0.058(17) 0.15(3) 0.033(18) 0.010(18) 0.009(15) 0.070(19)
C6 0.057(15) 0.073(18) 0.029(16) 0.001(13) -0.006(13) 0.031(15)
C7 0.077(18) 0.040(14) 0.050(19) -0.015(13) 0.032(15) 0.007(13)
C8 0.054(9) 0.054(10) 0.045(10) 0.019(8) 0.007(8) 0.012(8)
C9 0.032(12) 0.057(16) 0.055(18) 0.001(13) 0.024(13) -0.007(11)
C10 0.042(8) 0.028(8) 0.041(9) 0.011(7) 0.019(7) 0.019(7)
C11 0.029(8) 0.028(8) 0.044(9) 0.022(7) 0.008(7) -0.007(6)
C12 0.015(10) 0.044(13) 0.060(18) 0.030(13) -0.003(11) 0.008(10)
C13 0.029(13) 0.13(2) 0.10(3) 0.06(2) 0.033(16) 0.043(16)
C14 0.039(13) 0.067(16) 0.07(2) 0.028(15) 0.046(15) 0.026(12)
C15 0.057(15) 0.061(16) 0.051(18) 0.039(14) 0.040(14) 0.029(13)
C16 0.041(12) 0.041(13) 0.020(13) 0.021(10) 0.005(10) 0.007(10)
C17 0.033(13) 0.062(17) 0.09(2) 0.055(17) 0.004(14) 0.002(12)
C18 0.044(12) 0.010(9) 0.018(12) -0.004(8) 0.010(10) -0.010(9)
C19 0.048(9) 0.044(9) 0.052(10) 0.022(8) 0.001(8) -0.005(7)
C20 0.064(16) 0.034(14) 0.08(2) 0.021(14) 0.028(16) 0.006(13)
C21 0.069(16) 0.040(14) 0.044(18) 0.016(13) 0.015(14) -0.014(13)
C22 0.031(11) 0.019(11) 0.060(18) 0.021(12) -0.019(12) -0.009(9)
C23 0.035(11) 0.015(10) 0.028(14) -0.006(9) 0.005(10) -0.017(9)
C24 0.072(18) 0.037(14) 0.09(2) -0.021(14) 0.054(18) -0.022(13)
C25 0.025(11) 0.041(13) 0.072(19) 0.047(14) 0.018(12) 0.013(10)
C26 0.074(10) 0.076(11) 0.071(12) 0.016(8) 0.041(9) 0.029(8)
C27 0.027(12) 0.10(2) 0.06(2) 0.045(18) 0.008(14) 0.004(14)
C28 0.063(10) 0.081(11) 0.073(12) 0.016(8) 0.039(9) 0.023(8)
C29 0.050(14) 0.032(13) 0.049(18) -0.009(11) 0.034(13) 0.001(11)
C30 0.069(18) 0.066(19) 0.06(2) -0.037(16) 0.032(17) -0.024(14)
C31 0.044(12) 0.027(11) 0.039(15) 0.021(11) 0.018(12) 0.021(10)
C32 0.043(14) 0.064(18) 0.06(2) -0.004(15) -0.004(14) -0.016(13)
C33 0.030(10) 0.043(13) 0.025(13) 0.022(11) 0.012(10) 0.013(10)
C34 0.044(15) 0.048(16) 0.08(2) 0.018(16) -0.015(16) 0.001(13)
C35 0.022(10) 0.040(12) 0.039(15) 0.025(11) 0.011(10) 0.015(9)
C36 0.041(13) 0.040(14) 0.06(2) 0.019(13) -0.017(13) -0.002(12)
C37 0.015(7) 0.020(7) 0.015(8) 0.008(6) -0.002(6) 0.007(6)
C38 0.061(16) 0.059(17) 0.07(2) 0.016(15) 0.029(16) 0.016(14)
C39 0.026(9) 0.011(9) 0.030(12) 0.016(9) 0.011(9) 0.009(8)
C40 0.09(2) 0.063(18) 0.08(2) 0.024(17) 0.06(2) 0.054(16)
C41 0.017(7) 0.014(7) 0.024(8) 0.014(6) 0.006(6) 0.005(6)
C42 0.12(3) 0.043(16) 0.06(2) 0.020(16) 0.06(2) 0.027(17)
C43 0.017(9) 0.025(11) 0.074(18) 0.028(12) 0.022(11) 0.007(9)
C44 0.064(15) 0.033(12) 0.010(12) 0.001(10) -0.010(11) -0.024(11)
C45 0.036(11) 0.016(10) 0.019(12) -0.010(8) 0.002(9) 0.005(9)
C46 0.040(14) 0.078(19) 0.06(2) 0.056(17) -0.015(14) 0.003(13)
C47 0.024(7) 0.029(8) 0.016(8) 0.010(6) 0.007(6) 0.015(6)
C48 0.041(13) 0.044(15) 0.07(2) 0.043(15) -0.026(14) -0.023(11)
C49 0.078(11) 0.083(11) 0.069(12) 0.039(9) 0.014(9) 0.024(9)
C50 0.09(2) 0.07(2) 0.05(2) 0.015(16) 0.026(17) 0.006(17)
C51 0.084(12) 0.085(12) 0.063(12) 0.043(9) 0.018(9) 0.011(9)
C52 0.078(10) 0.051(10) 0.050(11) 0.018(8) 0.013(8) 0.029(8)
C53 0.091(11) 0.072(11) 0.077(12) 0.030(8) 0.030(9) 0.023(9)
C54 0.045(9) 0.073(10) 0.055(11) 0.030(8) 0.009(8) 0.014(8)
C55 0.082(11) 0.059(10) 0.069(11) 0.020(8) 0.034(9) 0.027(8)
C56 0.055(13) 0.026(11) 0.006(11) 0.001(9) 0.007(10) 0.002(10)
C57 0.117(14) 0.119(14) 0.107(14) 0.067(10) 0.039(10) 0.015(9)
C58 0.045(13) 0.053(15) 0.032(15) 0.009(12) 0.012(12) 0.007(12)
C59 0.091(12) 0.107(13) 0.099(13) 0.036(9) 0.052(10) 0.020(9)
C60 0.027(11) 0.041(13) 0.049(16) 0.033(12) 0.020(11) 0.010(10)
C61 0.099(13) 0.103(13) 0.094(14) 0.050(10) 0.021(10) 0.005(9)
C62 0.044(9) 0.030(8) 0.029(9) 0.016(7) -0.006(7) 0.006(7)
C63 0.14(3) 0.09(3) 0.06(3) 0.01(2) -0.04(2) 0.01(2)
C64 0.036(12) 0.036(13) 0.053(17) 0.009(12) 0.015(12) 0.006(11)
C65 0.127(15) 0.103(14) 0.110(15) 0.061(10) 0.020(10) 0.023(10)
C66 0.018(10) 0.054(14) 0.062(18) 0.027(13) 0.023(12) 0.025(11)
C67 0.111(14) 0.122(15) 0.111(15) 0.048(10) 0.035(10) 0.025(10)
C68 0.036(12) 0.053(15) 0.11(2) 0.066(17) 0.033(16) 0.025(12)
C69 0.042(9) 0.079(11) 0.060(11) 0.026(8) 0.027(8) 0.001(8)
C70 0.037(8) 0.027(8) 0.039(9) 0.025(7) -0.001(7) 0.015(7)
C71 0.067(11) 0.095(12) 0.081(12) 0.025(9) 0.040(9) 0.020(8)
C72 0.036(13) 0.041(15) 0.09(3) 0.030(16) -0.003(15) 0.005(12)
C73 0.070(19) 0.10(2) 0.05(2) -0.022(17) 0.024(17) 0.005(17)
C74 0.031(8) 0.030(8) 0.045(9) 0.030(7) 0.001(7) 0.014(6)
C75 0.068(11) 0.096(12) 0.071(12) 0.041(9) 0.021(9) 0.003(9)
N1 0.021(8) 0.046(11) 0.029(11) 0.018(9) -0.001(8) 0.000(8)
N2 0.047(11) 0.052(12) 0.044(14) 0.018(10) 0.039(11) 0.021(9)
N3 0.023(8) 0.031(9) 0.028(11) 0.001(8) 0.002(8) -0.001(7)
N4 0.024(9) 0.033(10) 0.037(12) 0.019(9) 0.003(9) 0.011(8)
N5 0.040(10) 0.019(9) 0.029(11) 0.013(8) 0.006(9) -0.011(7)
N6 0.033(9) 0.018(9) 0.057(14) 0.026(10) -0.013(10) -0.010(8)
N7 0.049(10) 0.021(9) 0.034(12) 0.020(8) 0.005(9) 0.008(8)
N8 0.031(9) 0.052(12) 0.021(11) 0.008(9) 0.001(8) 0.001(9)
N9 0.023(8) 0.032(9) 0.014(9) 0.006(7) 0.014(7) 0.006(7)
N10 0.031(8) 0.022(8) 0.010(9) 0.013(7) 0.004(7) 0.009(7)
N11 0.028(7) 0.070(9) 0.044(9) 0.025(7) 0.017(7) -0.007(6)
N12 0.096(17) 0.069(15) 0.023(13) 0.004(11) 0.019(13) -0.010(13)
N13 0.026(9) 0.045(11) 0.048(13) 0.036(10) 0.018(9) 0.021(8)
N14 0.108(18) 0.048(14) 0.054(17) 0.021(12) 0.027(14) 0.012(13)
N15 0.049(11) 0.032(10) 0.013(10) 0.002(8) 0.014(9) 0.003(8)
P1 0.055(8) 0.049(8) 0.045(9) 0.010(7) 0.000(7) -0.017(6)
P2 0.090(11) 0.045(9) 0.080(14) 0.015(9) 0.006(10) -0.009(8)

loop_
_atom_type_symbol
_atom_type_description
_atom_type_scat_dispersion_real
_atom_type_scat_dispersion_imag
_atom_type_scat_source
C C 0.0033 0.0016 'International Tables Vol C Tables 4.2.6.8 and 6.1.1.4'
H H 0.0000 0.0000 'International Tables Vol C Tables 4.2.6.8 and 6.1.1.4'
P P 0.1023 0.0942 'International Tables Vol C Tables 4.2.6.8 and 6.1.1.4'
N N 0.0061 0.0033 'International Tables Vol C Tables 4.2.6.8 and 6.1.1.4'
O O 0.0106 0.0060 'International Tables Vol C Tables 4.2.6.8 and 6.1.1.4'
Cu Cu 0.3201 1.2651 'International Tables Vol C Tables 4.2.6.8 and 6.1.1.4'
W W -0.8490 6.8722 'International Tables Vol C Tables 4.2.6.8 and 6.1.1.4'

loop_
_geom_angle_atom_site_label_1
_geom_angle_atom_site_label_2
_geom_angle_atom_site_label_3
_geom_angle
_geom_angle_site_symmetry_1
_geom_angle_site_symmetry_3
O41 W1 O31 101.2(5) . .
O41 W1 O47 98.0(6) . .
O31 W1 O47 93.2(5) . .
O41 W1 O64 100.0(6) . .
O31 W1 O64 87.2(5) . .
O47 W1 O64 161.6(5) . .
O41 W1 O61 97.5(5) . .
O31 W1 O61 161.0(5) . .
O47 W1 O61 87.2(4) . .
O64 W1 O61 86.6(5) . .
O41 W1 O66 170.2(4) . .
O31 W1 O66 86.5(4) . .
O47 W1 O66 75.2(4) . .
O64 W1 O66 86.4(4) . .
O61 W1 O66 75.3(4) . .
O2 W2 O33 99.4(5) . .
O2 W2 O46 99.9(5) . .
O33 W2 O46 86.5(5) . .
O2 W2 O20 95.8(5) . .
O33 W2 O20 91.2(5) . .
O46 W2 O20 164.2(5) . .
O2 W2 O16 99.1(5) . .
O33 W2 O16 161.5(5) . .
O46 W2 O16 89.7(5) . .
O20 W2 O16 87.5(5) . .
O2 W2 O69 172.3(4) . .
O33 W2 O69 84.9(4) . .
O46 W2 O69 86.7(4) . .
O20 W2 O69 77.6(4) . .
O16 W2 O69 76.8(4) . .
O51 W3 O72 100.4(5) . .
O51 W3 O62 101.1(5) . .
O72 W3 O62 90.5(5) . .
O51 W3 O40 99.7(5) . .
O72 W3 O40 159.9(5) . .
O62 W3 O40 86.1(4) . .
O51 W3 O20 99.2(5) . .
O72 W3 O20 89.0(5) . .
O62 W3 O20 159.5(5) . .
O40 W3 O20 87.3(4) . .
O51 W3 O69 173.0(5) . .
O72 W3 O69 76.1(4) . .
O62 W3 O69 85.1(4) . .
O40 W3 O69 83.9(4) . .
O20 W3 O69 74.8(4) . .
O6 W4 O60 101.7(6) . .
O6 W4 O34 99.9(6) . .
O60 W4 O34 90.7(5) . .
O6 W4 O65 101.4(6) . .
O60 W4 O65 87.5(5) . .
O34 W4 O65 158.6(4) . .
O6 W4 O24 99.3(5) . .
O60 W4 O24 158.8(4) . .
O34 W4 O24 88.8(5) . .
O65 W4 O24 85.4(5) . .
O6 W4 O68 171.0(6) . .
O60 W4 O68 85.6(4) . .
O34 W4 O68 74.6(4) . .
O65 W4 O68 84.0(4) . .
O24 W4 O68 73.8(4) . .
O49 W5 O25 101.7(5) . .
O49 W5 O29 104.3(5) . .
O25 W5 O29 92.1(5) . .
O49 W5 O31 102.5(6) . .
O25 W5 O31 155.5(4) . .
O29 W5 O31 85.4(5) . .
O49 W5 O9 97.8(5) . .
O25 W5 O9 88.1(5) . .
O29 W5 O9 157.4(4) . .
O31 W5 O9 85.1(4) . .
O49 W5 O67 169.4(5) . .
O25 W5 O67 73.5(4) . .
O29 W5 O67 85.5(4) . .
O31 W5 O67 82.0(4) . .
O9 W5 O67 72.9(4) . .
O19 W6 O43 99.4(5) . .
O19 W6 O40 99.7(5) . .
O43 W6 O40 92.6(4) . .
O19 W6 O34 99.2(5) . .
O43 W6 O34 89.3(4) . .
O40 W6 O34 160.4(5) . .
O19 W6 O63 100.8(5) . .
O43 W6 O63 159.7(5) . .
O40 W6 O63 85.8(4) . .
O34 W6 O63 85.6(4) . .
O19 W6 O68 172.4(4) . .
O43 W6 O68 75.4(4) . .
O40 W6 O68 86.2(4) . .
O34 W6 O68 75.4(4) . .
O63 W6 O68 84.3(4) . .
O54 W7 O65 101.0(5) . .
O54 W7 O32 101.2(5) . .
O65 W7 O32 92.8(5) . .
O54 W7 O47 99.8(5) . .
O65 W7 O47 158.7(5) . .
O32 W7 O47 87.5(4) . .
O54 W7 O7 100.0(5) . .
O65 W7 O7 86.8(4) . .
O32 W7 O7 158.5(5) . .
O47 W7 O7 85.3(4) . .
O54 W7 O66 171.8(5) . .
O65 W7 O66 86.6(4) . .
O32 W7 O66 75.4(4) . .
O47 W7 O66 72.9(4) . .
O7 W7 O66 83.1(4) . .
O55 W8 O61 99.1(5) . .
O55 W8 O46 100.6(5) . .
O61 W8 O46 91.9(5) . .
O55 W8 O32 99.5(5) . .
O61 W8 O32 89.0(5) . .
O46 W8 O32 159.5(4) . .
O55 W8 O17 101.2(5) . .
O61 W8 O17 159.7(4) . .
O46 W8 O17 84.9(5) . .
O32 W8 O17 87.2(5) . .
O55 W8 O66 172.2(5) . .
O61 W8 O66 75.1(4) . .
O46 W8 O66 84.9(4) . .
O32 W8 O66 75.5(4) . .
O17 W8 O66 84.6(4) . .
O59 W9 O7 100.1(5) . .
O59 W9 O9 95.0(5) . .
O7 W9 O9 93.1(4) . .
O59 W9 O60 101.6(5) . .
O7 W9 O60 87.9(5) . .
O9 W9 O60 162.9(5) . .
O59 W9 O15 96.6(5) . .
O7 W9 O15 163.1(5) . .
O9 W9 O15 87.6(4) . .
O60 W9 O15 86.6(4) . .
O59 W9 O67 168.9(4) . .
O7 W9 O67 88.8(4) . .
O9 W9 O67 77.7(4) . .
O60 W9 O67 85.2(4) . .
O15 W9 O67 74.9(4) . .
O3 W10 O63 101.9(5) . .
O3 W10 O15 96.8(5) . .
O63 W10 O15 93.4(4) . .
O3 W10 O62 100.6(5) . .
O63 W10 O62 88.8(5) . .
O15 W10 O62 161.6(4) . .
O3 W10 O25 95.1(5) . .
O63 W10 O25 162.8(4) . .
O15 W10 O25 86.9(4) . .
O62 W10 O25 85.7(5) . .
O3 W10 O67 169.5(5) . .
O63 W10 O67 86.9(4) . .
O15 W10 O67 76.7(4) . .
O62 W10 O67 85.2(4) . .
O25 W10 O67 76.4(4) . .
O36 W11 O64 102.3(6) . .
O36 W11 O29 102.5(5) . .
O64 W11 O29 87.6(5) . .
O36 W11 O16 99.1(5) . .
O64 W11 O16 91.2(5) . .
O29 W11 O16 158.1(4) . .
O36 W11 O72 98.5(5) . .
O64 W11 O72 159.2(5) . .
O29 W11 O72 86.8(5) . .
O16 W11 O72 86.6(5) . .
O36 W11 O69 169.2(5) . .
O64 W11 O69 85.5(4) . .
O29 W11 O69 85.1(4) . .
O16 W11 O69 73.0(4) . .
O72 W11 O69 74.0(4) . .
O50 W12 O17 100.2(5) . .
O50 W12 O24 100.4(5) . .
O17 W12 O24 93.4(5) . .
O50 W12 O33 100.5(5) . .
O17 W12 O33 86.7(5) . .
O24 W12 O33 158.7(4) . .
O50 W12 O43 97.1(5) . .
O17 W12 O43 162.0(4) . .
O24 W12 O43 88.1(5) . .
O33 W12 O43 85.4(5) . .
O50 W12 O68 171.3(5) . .
O17 W12 O68 88.1(4) . .
O24 W12 O68 76.3(4) . .
O33 W12 O68 82.4(4) . .
O43 W12 O68 74.8(4) . .
O11 W13 O14 101.3(6) . .
O11 W13 O75 99.6(6) . .
O14 W13 O75 90.4(5) . .
O11 W13 O28 100.7(6) . .
O14 W13 O28 86.5(5) . .
O75 W13 O28 159.7(5) . .
O11 W13 O38 98.9(6) . .
O14 W13 O38 159.8(5) . .
O75 W13 O38 87.1(5) . .
O28 W13 O38 88.8(5) . .
O11 W13 O76 170.2(5) . .
O14 W13 O76 87.1(5) . .
O75 W13 O76 75.0(4) . .
O28 W13 O76 84.8(5) . .
O38 W13 O76 72.9(5) . .
O4 W14 O80 99.0(6) . .
O4 W14 O18 100.2(5) . .
O80 W14 O18 160.9(5) . .
O4 W14 O79 101.8(6) . .
O80 W14 O79 86.2(5) . .
O18 W14 O79 90.5(5) . .
O4 W14 O35 98.6(6) . .
O80 W14 O35 88.3(5) . .
O18 W14 O35 88.3(5) . .
O79 W14 O35 159.4(5) . .
O4 W14 O57 169.7(5) . .
O80 W14 O57 87.0(5) . .
O18 W14 O57 74.0(4) . .
O79 W14 O57 86.9(5) . .
O35 W14 O57 73.0(5) . .
O53 W15 O10 102.9(6) . .
O53 W15 O79 101.0(5) . .
O10 W15 O79 87.0(6) . .
O53 W15 O22 98.0(5) . .
O10 W15 O22 91.6(5) . .
O79 W15 O22 160.7(5) . .
O53 W15 O8 96.7(6) . .
O10 W15 O8 160.3(5) . .
O79 W15 O8 87.5(6) . .
O22 W15 O8 87.4(5) . .
O53 W15 O21 167.2(6) . .
O10 W15 O21 88.0(5) . .
O79 W15 O21 86.1(4) . .
O22 W15 O21 74.6(4) . .
O8 W15 O21 72.8(4) . .
O45 W16 O80 101.0(6) . .
O45 W16 O44 98.8(6) . .
O80 W16 O44 91.6(5) . .
O45 W16 O10 101.4(6) . .
O80 W16 O10 85.1(5) . .
O44 W16 O10 159.8(5) . .
O45 W16 O71 98.8(6) . .
O80 W16 O71 160.0(5) . .
O44 W16 O71 87.7(5) . .
O10 W16 O71 88.7(6) . .
O45 W16 O77 169.9(5) . .
O80 W16 O77 86.5(5) . .
O44 W16 O77 74.0(5) . .
O10 W16 O77 85.9(5) . .
O71 W16 O77 74.1(4) . .
O42 W17 O14 101.3(6) . .
O42 W17 O13 101.1(6) . .
O14 W17 O13 90.6(6) . .
O42 W17 O78 99.8(6) . .
O14 W17 O78 85.3(5) . .
O13 W17 O78 159.1(5) . .
O42 W17 O18 100.2(5) . .
O14 W17 O18 158.2(5) . .
O13 W17 O18 89.1(5) . .
O78 W17 O18 87.3(5) . .
O42 W17 O57 172.6(6) . .
O14 W17 O57 85.3(5) . .
O13 W17 O57 75.1(4) . .
O78 W17 O57 84.1(5) . .
O18 W17 O57 73.5(4) . .
O5 W18 O78 99.8(5) . .
O5 W18 O28 99.1(5) . .
O78 W18 O28 87.2(5) . .
O5 W18 O8 97.2(5) . .
O78 W18 O8 92.7(5) . .
O28 W18 O8 163.5(5) . .
O5 W18 O30 95.8(5) . .
O78 W18 O30 164.1(5) . .
O28 W18 O30 87.8(5) . .
O8 W18 O30 87.9(5) . .
O5 W18 O21 169.2(4) . .
O78 W18 O21 89.6(5) . .
O28 W18 O21 86.5(5) . .
O8 W18 O21 77.0(5) . .
O30 W18 O21 75.1(5) . .
O56 W19 O23 102.5(6) . .
O56 W19 O35 98.5(5) . .
O23 W19 O35 159.0(5) . .
O56 W19 O27 99.9(6) . .
O23 W19 O27 88.2(5) . .
O35 W19 O27 89.1(5) . .
O56 W19 O13 98.7(6) . .
O23 W19 O13 87.8(6) . .
O35 W19 O13 88.1(5) . .
O27 W19 O13 161.4(5) . .
O56 W19 O57 170.1(5) . .
O23 W19 O57 84.9(5) . .
O35 W19 O57 74.2(5) . .
O27 W19 O57 86.9(5) . .
O13 W19 O57 74.7(5) . .
O48 W20 O23 103.2(6) . .
O48 W20 O75 101.0(5) . .
O23 W20 O75 89.5(5) . .
O48 W20 O73 99.7(6) . .
O23 W20 O73 86.7(5) . .
O75 W20 O73 159.3(5) . .
O48 W20 O70 98.6(5) . .
O23 W20 O70 158.1(5) . .
O75 W20 O70 88.0(5) . .
O73 W20 O70 88.0(5) . .
O48 W20 O76 171.0(5) . .
O23 W20 O76 84.9(5) . .
O75 W20 O76 74.7(4) . .
O73 W20 O76 84.7(5) . .
O70 W20 O76 73.5(4) . .
O52 W21 O30 100.0(6) . .
O52 W21 O12 101.3(5) . .
O30 W21 O12 89.8(5) . .
O52 W21 O22 99.5(5) . .
O30 W21 O22 88.7(5) . .
O12 W21 O22 159.2(5) . .
O52 W21 O37 100.7(5) . .
O30 W21 O37 159.3(5) . .
O12 W21 O37 86.4(5) . .
O22 W21 O37 87.6(5) . .
O52 W21 O21 171.4(5) . .
O30 W21 O21 73.5(5) . .
O12 W21 O21 84.5(4) . .
O22 W21 O21 75.2(4) . .
O37 W21 O21 85.9(4) . .
O39 W22 O37 102.6(6) . .
O39 W22 O71 99.5(5) . .
O37 W22 O71 91.6(5) . .
O39 W22 O26 99.9(5) . .
O37 W22 O26 88.0(5) . .
O71 W22 O26 160.2(4) . .
O39 W22 O74 97.2(6) . .
O37 W22 O74 160.0(4) . .
O71 W22 O74 87.4(5) . .
O26 W22 O74 86.3(5) . .
O39 W22 O77 169.3(6) . .
O37 W22 O77 87.1(5) . .
O71 W22 O77 75.7(4) . .
O26 W22 O77 84.5(4) . .
O74 W22 O77 73.2(5) . .
O1 W23 O73 100.7(5) . .
O1 W23 O27 102.8(5) . .
O73 W23 O27 88.4(5) . .
O1 W23 O74 94.0(5) . .
O73 W23 O74 91.7(5) . .
O27 W23 O74 162.9(6) . .
O1 W23 O44 95.7(5) . .
O73 W23 O44 163.6(6) . .
O27 W23 O44 87.0(5) . .
O74 W23 O44 88.1(5) . .
O1 W23 O77 166.4(4) . .
O73 W23 O77 88.5(5) . .
O27 W23 O77 87.3(5) . .
O74 W23 O77 75.6(5) . .
O44 W23 O77 75.6(5) . .
O58 W24 O26 101.9(5) . .
O58 W24 O12 100.5(5) . .
O26 W24 O12 88.0(5) . .
O58 W24 O70 96.9(5) . .
O26 W24 O70 90.7(5) . .
O12 W24 O70 162.5(5) . .
O58 W24 O38 95.8(5) . .
O26 W24 O38 162.3(5) . .
O12 W24 O38 88.5(5) . .
O70 W24 O38 87.4(5) . .
O58 W24 O76 167.9(4) . .
O26 W24 O76 88.0(4) . .
O12 W24 O76 86.7(5) . .
O70 W24 O76 75.8(5) . .
O38 W24 O76 74.5(5) . .
N5 Cu1 O1 173.7(5) . .
N5 Cu1 N15 79.4(7) . .
O1 Cu1 N15 98.1(6) . .
N5 Cu1 N13 81.4(7) . .
O1 Cu1 N13 100.3(6) . .
N15 Cu1 N13 160.0(7) . .
N5 Cu1 O41 90.0(6) . 2_766
O1 Cu1 O41 95.8(5) . 2_766
N15 Cu1 O41 90.6(5) . 2_766
N13 Cu1 O41 95.0(5) . 2_766
O2 Cu2 N6 171.7(5) . .
O2 Cu2 N4 100.4(6) . .
N6 Cu2 N4 79.8(7) . .
O2 Cu2 N7 97.4(6) . .
N6 Cu2 N7 80.7(8) . .
N4 Cu2 N7 157.8(6) . .
O2 Cu2 O58 92.6(4) . .
N6 Cu2 O58 95.6(5) . .
N4 Cu2 O58 94.9(5) . .
N7 Cu2 O58 97.5(5) . .
N9 Cu3 O3 166.5(5) . .
N9 Cu3 N10 79.9(6) . .
O3 Cu3 N10 98.7(5) . .
N9 Cu3 N8 80.8(6) . .
O3 Cu3 N8 98.3(6) . .
N10 Cu3 N8 159.4(6) . .
N9 Cu3 O1W 103.1(5) . .
O3 Cu3 O1W 90.3(4) . .
N10 Cu3 O1W 93.6(5) . .
N8 Cu3 O1W 97.9(6) . .
O59 Cu4 N12 97.4(7) 1_445 .
O59 Cu4 N14 173.2(7) 1_445 .
N12 Cu4 N14 84.7(9) . .
O59 Cu4 N11 99.9(6) 1_445 .
N12 Cu4 N11 160.1(9) . .
N14 Cu4 N11 77.0(8) . .
O59 Cu4 O4 96.1(5) 1_445 .
N12 Cu4 O4 94.2(7) . .
N14 Cu4 O4 90.2(7) . .
N11 Cu4 O4 93.7(6) . .
N1 Cu5 O5 169.4(6) . .
N1 Cu5 N3 80.2(7) . .
O5 Cu5 N3 99.4(6) . .
N1 Cu5 N2 80.8(7) . .
O5 Cu5 N2 98.3(7) . .
N3 Cu5 N2 160.3(7) . .
N1 Cu5 O2W 97.6(6) . .
O5 Cu5 O2W 92.9(5) . .
N3 Cu5 O2W 96.4(5) . .
N2 Cu5 O2W 91.3(6) . .
W23 O1 Cu1 160.8(6) . .
W2 O2 Cu2 169.3(6) . .
W10 O3 Cu3 153.9(7) . .
W14 O4 Cu4 142.3(8) . .
W18 O5 Cu5 146.1(7) . .
W9 O7 W7 148.7(7) . .
W18 O8 W15 120.1(6) . .
W9 O9 W5 120.7(6) . .
W15 O10 W16 148.4(6) . .
W24 O12 W21 148.2(7) . .
W17 O13 W19 121.4(5) . .
W17 O14 W13 149.5(6) . .
W10 O15 W9 117.2(5) . .
W2 O16 W11 120.2(6) . .
W12 O17 W8 149.2(6) . .
W14 O18 W17 123.3(6) . .
W2 O20 W3 117.5(6) . .
P1 O21 W18 126.2(7) . .
P1 O21 W21 126.4(8) . .
W18 O21 W21 90.7(4) . .
P1 O21 W15 123.4(9) . .
W18 O21 W15 90.1(4) . .
W21 O21 W15 88.7(3) . .
W21 O22 W15 121.5(5) . .
W19 O23 W20 148.7(6) . .
W12 O24 W4 120.2(5) . .
W5 O25 W10 120.6(5) . .
W24 O26 W22 146.2(7) . .
W23 O27 W19 145.4(7) . .
W18 O28 W13 146.7(7) . .
W5 O29 W11 150.6(6) . .
W21 O30 W18 120.7(7) . .
W1 O31 W5 151.5(7) . .
W7 O32 W8 121.3(5) . .
W2 O33 W12 149.2(7) . .
W4 O34 W6 120.9(5) . .
W19 O35 W14 123.6(6) . .
W22 O37 W21 148.2(6) . .
W13 O38 W24 121.9(7) . .
W6 O40 W3 150.0(7) . .
W1 O41 Cu1 148.7(7) . 2_766
W6 O43 W12 119.9(6) . .
W16 O44 W23 120.7(6) . .
W8 O46 W2 149.5(6) . .
W1 O47 W7 122.2(6) . .
P1 O57 W19 124.5(9) . .
P1 O57 W17 128.7(9) . .
W19 O57 W17 88.7(3) . .
P1 O57 W14 124.8(8) . .
W19 O57 W14 89.2(4) . .
W17 O57 W14 89.0(4) . .
W24 O58 Cu2 139.7(5) . .
W9 O59 Cu4 167.2(7) . 1_665
W4 O60 W9 147.0(6) . .
W8 O61 W1 120.2(6) . .
W10 O62 W3 148.4(5) . .
W10 O63 W6 148.0(6) . .
W11 O64 W1 146.4(6) . .
W7 O65 W4 149.1(5) . .
P2 O66 W1 127.7(8) . .
P2 O66 W8 125.9(9) . .
W1 O66 W8 89.4(3) . .
P2 O66 W7 124.3(8) . .
W1 O66 W7 89.7(4) . .
W8 O66 W7 87.8(3) . .
P2 O67 W10 127.5(9) . .
P2 O67 W9 124.0(8) . .
W10 O67 W9 91.2(4) . .
P2 O67 W5 124.7(8) . .
W10 O67 W5 89.4(3) . .
W9 O67 W5 88.7(4) . .
P2 O68 W12 125.2(8) . .
P2 O68 W6 126.9(8) . .
W12 O68 W6 89.8(4) . .
P2 O68 W4 124.9(9) . .
W12 O68 W4 89.6(3) . .
W6 O68 W4 89.0(3) . .
P2 O69 W2 125.2(8) . .
P2 O69 W3 126.0(9) . .
W2 O69 W3 90.1(4) . .
P2 O69 W11 125.6(9) . .
W2 O69 W11 90.0(3) . .
W3 O69 W11 88.6(3) . .
W24 O70 W20 120.8(6) . .
W22 O71 W16 121.4(6) . .
W3 O72 W11 121.3(5) . .
W23 O73 W20 147.7(7) . .
W23 O74 W22 120.8(6) . .
W13 O75 W20 122.2(5) . .
P1 O76 W24 126.8(8) . .
P1 O76 W13 125.0(8) . .
W24 O76 W13 90.6(4) . .
P1 O76 W20 124.8(9) . .
W24 O76 W20 89.9(4) . .
W13 O76 W20 88.2(3) . .
P1 O77 W23 125.0(8) . .
P1 O77 W22 126.8(10) . .
W23 O77 W22 90.3(4) . .
P1 O77 W16 125.0(9) . .
W23 O77 W16 89.5(5) . .
W22 O77 W16 88.8(3) . .
W18 O78 W17 148.0(7) . .
W15 O79 W14 147.1(7) . .
W14 O80 W16 149.0(8) . .
C15 C1 C33 117.4(19) . .
N7 C2 C3 126(2) . .
C2 C3 C4 115(2) . .
C3 C4 C8 121(2) . .
C6 C5 C27 126(2) . .
C5 C6 C7 118(2) . .
N13 C7 C6 120(2) . .
C62 C8 C4 119(2) . .
N8 C9 C30 123(2) . .
C64 C10 C68 119.7(19) . .
N1 C11 C48 119(2) . .
N1 C11 C12 111.9(18) . .
C48 C11 C12 129(2) . .
N2 C12 C13 119(2) . .
N2 C12 C11 116.5(17) . .
C13 C12 C11 124(2) . .
C71 C13 C12 116(2) . .
N2 C14 C73 125(2) . .
C1 C15 C35 121.0(17) . .
N1 C16 C44 120.1(18) . .
N1 C16 C18 111.0(17) . .
C44 C16 C18 128.8(19) . .
C25 C17 C19 118(2) . .
C20 C18 N3 121.3(18) . .
C20 C18 C16 124(2) . .
N3 C18 C16 114.5(16) . .
C21 C19 C17 120(2) . .
C42 C20 C18 117(3) . .
C19 C21 C23 122(2) . .
N6 C22 C36 121(2) . .
N6 C22 C62 114.6(19) . .
C36 C22 C62 125(2) . .
N5 C23 C21 118.4(19) . .
N5 C23 C56 111.9(18) . .
C21 C23 C56 129.7(19) . .
C26 C24 C56 120(2) . .
N5 C25 C17 118(2) . .
N5 C25 C60 113.9(19) . .
C17 C25 C60 127.5(19) . .
C24 C26 C28 118(2) . .
C60 C27 C5 115(2) . .
C26 C28 C58 120(2) . .
C31 C29 C32 120(2) . .
C32 C30 C9 117(2) . .
N8 C31 C29 122.4(19) . .
N8 C31 C33 114.6(19) . .
C29 C31 C33 123.0(17) . .
C30 C32 C29 119(2) . .
N9 C33 C1 119.5(17) . .
N9 C33 C31 112.6(15) . .
C1 C33 C31 127.8(19) . .
C72 C34 C36 124(2) . .
C37 C35 C15 119.9(19) . .
C22 C36 C34 115(2) . .
N9 C37 C35 119.2(17) . .
N9 C37 C39 112.3(14) . .
C35 C37 C39 128.5(17) . .
N3 C38 C40 121(3) . .
N10 C39 C41 120.0(16) . .
N10 C39 C37 114.7(15) . .
C41 C39 C37 125.3(14) . .
C42 C40 C38 118(2) . .
C43 C41 C39 120.9(15) . .
C20 C42 C40 123(2) . .
C41 C43 C45 119.1(18) . .
C16 C44 C46 118(2) . .
C47 C45 C43 117.9(17) . .
C48 C46 C44 122(2) . .
N10 C47 C45 123.5(15) . .
C46 C48 C11 119(2) . .
C67 C49 C54 112(3) . .
N11 C50 C75 106(2) . .
N11 C50 C69 128(3) . .
C75 C50 C69 126(3) . .
N14 C51 C52 126(3) . .
N14 C51 C65 120(3) . .
C52 C51 C65 114(3) . .
C57 C52 C51 143(3) . .
C57 C52 N12 102(3) . .
C51 C52 N12 115(2) . .
C57 C53 C59 118(3) . .
N11 C54 C49 125(2) . .
N12 C55 C59 127(3) . .
N15 C56 C24 119.7(19) . .
N15 C56 C23 114.8(16) . .
C24 C56 C23 125(2) . .
C52 C57 C53 141(4) . .
N15 C58 C28 121(2) . .
C55 C59 C53 105(2) . .
N13 C60 C27 121(2) . .
N13 C60 C25 114.9(16) . .
C27 C60 C25 124(2) . .
C63 C61 C75 115(3) . .
C8 C62 N7 119(2) . .
C8 C62 C22 125(2) . .
N7 C62 C22 116(2) . .
C65 C63 C61 140(4) . .
C10 C64 C66 119(2) . .
C63 C65 C51 100(3) . .
N4 C66 C64 124.1(18) . .
C69 C67 C49 130(3) . .
C70 C68 C10 117.1(18) . .
C67 C69 C50 114(3) . .
N4 C70 C68 123(2) . .
N4 C70 C74 112.3(17) . .
C68 C70 C74 125(2) . .
C73 C71 C13 124(2) . .
C74 C72 C34 117(2) . .
C71 C73 C14 114(3) . .
N6 C74 C72 119(2) . .
N6 C74 C70 114.3(18) . .
C72 C74 C70 127(2) . .
C50 C75 N14 124(3) . .
C50 C75 C61 132(3) . .
N14 C75 C61 104(3) . .
C16 N1 C11 121.8(18) . .
C16 N1 Cu5 120.4(12) . .
C11 N1 Cu5 117.8(14) . .
C14 N2 C12 120.9(18) . .
C14 N2 Cu5 126.0(16) . .
C12 N2 Cu5 112.6(15) . .
C38 N3 C18 119.8(18) . .
C38 N3 Cu5 126.7(17) . .
C18 N3 Cu5 113.4(11) . .
C66 N4 C70 116.6(17) . .
C66 N4 Cu2 127.9(12) . .
C70 N4 Cu2 115.5(14) . .
C23 N5 C25 122.6(18) . .
C23 N5 Cu1 118.9(12) . .
C25 N5 Cu1 116.7(14) . .
C22 N6 C74 124.8(18) . .
C22 N6 Cu2 117.4(15) . .
C74 N6 Cu2 117.6(16) . .
C2 N7 C62 119(2) . .
C2 N7 Cu2 129.9(16) . .
C62 N7 Cu2 111.1(13) . .
C31 N8 C9 118.1(18) . .
C31 N8 Cu3 114.1(13) . .
C9 N8 Cu3 127.8(14) . .
C37 N9 C33 123.0(14) . .
C37 N9 Cu3 119.0(12) . .
C33 N9 Cu3 117.8(12) . .
C47 N10 C39 118.3(15) . .
C47 N10 Cu3 128.9(11) . .
C39 N10 Cu3 112.7(11) . .
C54 N11 C50 112(2) . .
C54 N11 Cu4 128.3(15) . .
C50 N11 Cu4 119.6(17) . .
C55 N12 C52 127(2) . .
C55 N12 Cu4 127.1(18) . .
C52 N12 Cu4 105.2(15) . .
C7 N13 C60 119.6(17) . .
C7 N13 Cu1 127.6(15) . .
C60 N13 Cu1 112.4(14) . .
C51 N14 C75 140(3) . .
C51 N14 Cu4 108(2) . .
C75 N14 Cu4 110.4(18) . .
C58 N15 C56 120.6(16) . .
C58 N15 Cu1 125.9(14) . .
C56 N15 Cu1 113.2(12) . .
O57 P1 O77 112.3(12) . .
O57 P1 O76 110.1(10) . .
O77 P1 O76 108.5(10) . .
O57 P1 O21 108.9(10) . .
O77 P1 O21 109.9(10) . .
O76 P1 O21 107.0(11) . .
O66 P2 O68 112.6(11) . .
O66 P2 O67 110.5(13) . .
O68 P2 O67 108.7(11) . .
O66 P2 O69 108.0(11) . .
O68 P2 O69 109.3(13) . .
O67 P2 O69 107.5(11) . .

loop_
_geom_bond_atom_site_label_1
_geom_bond_atom_site_label_2
_geom_bond_distance
_geom_bond_site_symmetry_2
W1 O41 1.722(12) .
W1 O31 1.861(10) .
W1 O47 1.885(11) .
W1 O64 1.923(12) .
W1 O61 1.943(11) .
W1 O66 2.321(10) .
W2 O2 1.741(11) .
W2 O33 1.875(11) .
W2 O46 1.893(11) .
W2 O20 1.900(11) .
W2 O16 1.903(10) .
W2 O69 2.276(10) .
W3 O51 1.723(11) .
W3 O72 1.893(11) .
W3 O62 1.898(10) .
W3 O40 1.931(9) .
W3 O20 1.937(11) .
W3 O69 2.360(11) .
W4 O6 1.677(11) .
W4 O60 1.899(10) .
W4 O34 1.905(12) .
W4 O65 1.935(12) .
W4 O24 1.948(11) .
W4 O68 2.384(10) .
W5 O49 1.695(10) .
W5 O25 1.870(11) .
W5 O29 1.880(12) .
W5 O31 1.904(11) .
W5 O9 1.940(10) .
W5 O67 2.457(9) .
W6 O19 1.705(12) .
W6 O43 1.875(9) .
W6 O40 1.879(10) .
W6 O34 1.908(11) .
W6 O63 1.948(10) .
W6 O68 2.350(11) .
W7 O54 1.677(12) .
W7 O65 1.852(11) .
W7 O32 1.888(10) .
W7 O47 1.915(10) .
W7 O7 1.933(9) .
W7 O66 2.397(11) .
W8 O55 1.722(11) .
W8 O61 1.871(12) .
W8 O46 1.882(11) .
W8 O32 1.912(12) .
W8 O17 1.935(12) .
W8 O66 2.380(9) .
W9 O59 1.740(11) .
W9 O7 1.848(10) .
W9 O9 1.886(9) .
W9 O60 1.903(10) .
W9 O15 1.948(10) .
W9 O67 2.297(11) .
W10 O3 1.755(10) .
W10 O63 1.834(9) .
W10 O15 1.879(11) .
W10 O62 1.888(10) .
W10 O25 1.964(10) .
W10 O67 2.273(10) .
W11 O36 1.692(10) .
W11 O64 1.876(12) .
W11 O29 1.900(11) .
W11 O16 1.924(11) .
W11 O72 1.932(12) .
W11 O69 2.415(10) .
W12 O50 1.710(10) .
W12 O17 1.847(12) .
W12 O24 1.884(11) .
W12 O33 1.909(11) .
W12 O43 1.939(11) .
W12 O68 2.329(10) .
W13 O11 1.701(11) .
W13 O14 1.895(11) .
W13 O75 1.899(12) .
W13 O28 1.904(11) .
W13 O38 1.912(12) .
W13 O76 2.389(12) .
W14 O4 1.723(12) .
W14 O80 1.865(11) .
W14 O18 1.889(10) .
W14 O79 1.897(13) .
W14 O35 1.921(11) .
W14 O57 2.394(12) .
W15 O53 1.685(10) .
W15 O10 1.854(12) .
W15 O79 1.881(12) .
W15 O22 1.929(11) .
W15 O8 1.949(11) .
W15 O21 2.406(11) .
W16 O45 1.706(11) .
W16 O80 1.901(10) .
W16 O44 1.904(12) .
W16 O10 1.914(12) .
W16 O71 1.961(12) .
W16 O77 2.410(11) .
W17 O42 1.681(12) .
W17 O14 1.870(11) .
W17 O13 1.887(14) .
W17 O78 1.914(12) .
W17 O18 1.922(11) .
W17 O57 2.392(12) .
W18 O5 1.764(12) .
W18 O78 1.854(12) .
W18 O28 1.881(11) .
W18 O8 1.882(11) .
W18 O30 1.944(11) .
W18 O21 2.282(12) .
W19 O56 1.719(12) .
W19 O23 1.872(11) .
W19 O35 1.879(11) .
W19 O27 1.912(10) .
W19 O13 1.934(13) .
W19 O57 2.375(12) .
W20 O48 1.697(11) .
W20 O23 1.890(12) .
W20 O75 1.904(12) .
W20 O73 1.924(11) .
W20 O70 1.926(11) .
W20 O76 2.397(12) .
W21 O52 1.689(11) .
W21 O30 1.882(11) .
W21 O12 1.903(10) .
W21 O22 1.915(10) .
W21 O37 1.930(11) .
W21 O21 2.392(11) .
W22 O39 1.697(10) .
W22 O37 1.844(12) .
W22 O71 1.890(12) .
W22 O26 1.921(10) .
W22 O74 1.943(12) .
W22 O77 2.393(11) .
W23 O1 1.743(12) .
W23 O73 1.832(11) .
W23 O27 1.865(11) .
W23 O74 1.903(11) .
W23 O44 1.932(10) .
W23 O77 2.324(14) .
W24 O58 1.741(10) .
W24 O26 1.861(11) .
W24 O12 1.871(11) .
W24 O70 1.906(11) .
W24 O38 1.916(11) .
W24 O76 2.318(12) .
Cu1 N5 1.915(16) .
Cu1 O1 1.930(12) .
Cu1 N15 2.036(14) .
Cu1 N13 2.039(13) .
Cu1 O41 2.213(11) 2_766
Cu2 O2 1.925(11) .
Cu2 N6 1.925(16) .
Cu2 N4 1.997(16) .
Cu2 N7 2.022(17) .
Cu2 O58 2.268(11) .
Cu3 N9 1.922(12) .
Cu3 O3 1.927(9) .
Cu3 N10 2.022(15) .
Cu3 N8 2.036(17) .
Cu3 O1W 2.241(13) .
Cu4 O59 1.891(11) 1_445
Cu4 N12 1.94(2) .
Cu4 N14 1.98(2) .
Cu4 N11 2.048(16) .
Cu4 O4 2.330(13) .
Cu5 N1 1.906(16) .
Cu5 O5 1.908(12) .
Cu5 N3 2.005(15) .
Cu5 N2 2.017(13) .
Cu5 O2W 2.274(13) .
O21 P1 1.550(17) .
O41 Cu1 2.213(11) 2_766
O57 P1 1.490(16) .
O59 Cu4 1.891(11) 1_665
O66 P2 1.50(2) .
O67 P2 1.572(17) .
O68 P2 1.504(19) .
O69 P2 1.573(18) .
O76 P1 1.527(17) .
O77 P1 1.504(17) .
C1 C15 1.37(3) .
C1 C33 1.39(2) .
C2 N7 1.31(2) .
C2 C3 1.36(3) .
C3 C4 1.39(3) .
C4 C8 1.38(3) .
C5 C6 1.27(3) .
C5 C27 1.39(3) .
C6 C7 1.40(3) .
C7 N13 1.34(3) .
C8 C62 1.37(3) .
C9 N8 1.36(2) .
C9 C30 1.39(3) .
C10 C64 1.31(2) .
C10 C68 1.41(3) .
C11 N1 1.36(2) .
C11 C48 1.43(3) .
C11 C12 1.44(3) .
C12 N2 1.33(3) .
C12 C13 1.43(2) .
C13 C71 1.37(4) .
C14 N2 1.29(3) .
C14 C73 1.39(3) .
C15 C35 1.39(3) .
C16 N1 1.33(2) .
C16 C44 1.38(3) .
C16 C18 1.47(2) .
C17 C25 1.40(3) .
C17 C19 1.42(3) .
C18 C20 1.37(3) .
C18 N3 1.37(2) .
C19 C21 1.34(3) .
C20 C42 1.35(3) .
C21 C23 1.36(3) .
C22 N6 1.31(3) .
C22 C36 1.39(3) .
C22 C62 1.42(3) .
C23 N5 1.36(2) .
C23 C56 1.44(3) .
C24 C26 1.38(3) .
C24 C56 1.38(2) .
C25 N5 1.38(2) .
C25 C60 1.44(3) .
C26 C28 1.38(4) .
C27 C60 1.38(3) .
C28 C58 1.39(3) .
C29 C31 1.37(3) .
C29 C32 1.39(3) .
C30 C32 1.38(3) .
C31 N8 1.32(2) .
C31 C33 1.49(3) .
C33 N9 1.35(2) .
C34 C72 1.38(3) .
C34 C36 1.40(3) .
C35 C37 1.36(2) .
C37 N9 1.33(2) .
C37 C39 1.46(2) .
C38 N3 1.32(2) .
C38 C40 1.39(3) .
C39 N10 1.363(18) .
C39 C41 1.40(2) .
C40 C42 1.35(4) .
C41 C43 1.33(2) .
C43 C45 1.40(2) .
C44 C46 1.42(3) .
C45 C47 1.38(2) .
C46 C48 1.31(3) .
C47 N10 1.32(2) .
C49 C67 1.35(4) .
C49 C54 1.42(3) .
C50 N11 1.34(3) .
C50 C75 1.35(3) .
C50 C69 1.40(3) .
C51 N14 1.23(3) .
C51 C52 1.26(3) .
C51 C65 1.58(4) .
C52 C57 1.23(3) .
C52 N12 1.49(3) .
C53 C57 1.35(3) .
C53 C59 1.55(4) .
C54 N11 1.30(3) .
C55 N12 1.32(3) .
C55 C59 1.44(3) .
C56 N15 1.37(2) .
C58 N15 1.32(2) .
C60 N13 1.37(2) .
C61 C63 1.39(4) .
C61 C75 1.51(4) .
C62 N7 1.38(2) .
C63 C65 1.35(4) .
C64 C66 1.38(3) .
C66 N4 1.31(3) .
C67 C69 1.17(4) .
C68 C70 1.37(3) .
C70 N4 1.35(2) .
C70 C74 1.46(3) .
C71 C73 1.36(4) .
C72 C74 1.37(3) .
C74 N6 1.33(2) .
C75 N14 1.39(3) .
